data_1541755
loop_
_publ_author_name
'Xue, L.-X.'
'Padgett, C.W.'
'DesMarteau, D.D.'
'Pennington, W.T.'

_publ_section_title
;
 Synthesis and structures of alkali metal salts of bis((trifluoromethyl)
 sulfonyl) imide
;
_journal_name_full 'Solid State Sciences'
_journal_page_first 1535
_journal_page_last 1545
_journal_volume 4
_journal_year 2002
_chemical_formula_sum 'C2 F6 K N O4 S2'
_chemical_name_systematic 'K ((C F3)2 (S O2)2 N)'
_space_group_IT_number 60
_symmetry_space_group_name_Hall '-P 2n 2ab'
_symmetry_space_group_name_H-M 'P b c n'
_cell_angle_alpha 90
_cell_angle_beta 90
_cell_angle_gamma 90
_cell_formula_units_Z 16
_cell_length_a 22.346
_cell_length_b 13.541
_cell_length_c 12.86
_cell_volume 3891.271
_citation_journal_id_ASTM SSSCFJ
_cod_data_source_file Xue_SSSCFJ_2002_389.cif
_cod_data_source_block C2F6K1N1O4S2
_cod_original_formula_sum 'C2 F6 K1 N1 O4 S2'
_cod_database_code 1541755

loop_
_symmetry_equiv_pos_as_xyz
x,y,z
-x+1/2,-y+1/2,z+1/2
x+1/2,-y+1/2,-z
-x,y,-z+1/2
-x,-y,-z
x-1/2,y-1/2,-z-1/2
-x-1/2,y-1/2,z
x,-y,z-1/2

loop_
_atom_site_label
_atom_site_type_symbol
_atom_site_fract_x
_atom_site_fract_y
_atom_site_fract_z
_atom_site_occupancy
_atom_site_U_iso_or_equiv
O2 O-2 0.3115 0.2304 0.1494 1 0.0
C1 C+4 0.4224 0.2849 0.1435 1 0.0
F11 F-1 0.0922 0.2263 0.1548 1 0.0
K1 K+1 0.25583 0.5636 0.13119 1 0.0
O1 O-2 0.3321 0.4069 0.1566 1 0.0
S4 S+4 0.16576 0.31107 0.03219 1 0.0
O7 O-2 0.1906 0.371 0.1138 1 0.0
C2 C+4 0.4178 0.4325 -0.1211 1 0.0
N1 N-3 0.344 0.3108 -0.0129 1 0.0
F2 F-1 0.4262 0.2756 0.2471 1 0.0
F12 F-1 0.0617 0.2346 -0.0016 1 0.0
O3 O-2 0.3158 0.3623 -0.1864 1 0.0
N2 N-3 0.1599 0.3593 -0.0793 1 0.0
O6 O-2 0.1724 0.5388 -0.0212 1 0.0
C3 C+4 0.0805 0.4988 -0.1395 1 0.0
O8 O-2 0.1924 0.2158 0.0157 1 0.0
S1 S+4 0.34445 0.31345 0.10916 1 0.0
F8 F-1 0.0668 0.4484 -0.2228 1 0.0
K2 K+1 0.25163 0.17901 -0.17229 1 0.0
F10 F-1 0.059 0.362 0.0935 1 0.0
O4 O-2 0.3129 0.4887 -0.0504 1 0.0
F4 F-1 0.418 0.4841 -0.2076 1 0.0
F7 F-1 0.0769 0.5919 -0.1671 1 0.0
F6 F-1 0.4494 0.3522 -0.1381 1 0.0
O5 O-2 0.1919 0.4884 -0.1995 1 0.0
F9 F-1 0.0457 0.4835 -0.0661 1 0.0
F3 F-1 0.44 0.2034 0.1 1 0.0
C4 C+4 0.0889 0.2807 0.0732 1 0.0
S3 S+4 0.15907 0.47309 -0.10461 1 0.0
S2 S+4 0.33971 0.40003 -0.09056 1 0.0
F1 F-1 0.458 0.3577 0.1157 1 0.0
F5 F-1 0.4406 0.4835 -0.0447 1 0.0
